data_4318659
loop_
_publ_author_name
'Dominique Mandon'
'Ahmed Machkour'
'Sandrine Goetz'
'Richard Welter'

_publ_section_title
;
 Trigonal Bipyramidal Geometry and Tridentate Coordination Mode of the
 Tripod in FeCl2 Complexes with Tris(2-pyridylmethyl)amine Derivatives
 Bis-\a-Substituted with Bulky Groups. Structures and Spectroscopic
 Comparative Studies
;
_journal_name_full 'Inorganic Chemistry'
_journal_page_first 5364
_journal_page_last 5372
_journal_paper_doi 10.1021/ic011104t
_journal_volume 41
_journal_year 2002
_chemical_formula_sum 'C18 H17 Br Cl2 Fe N4'
_chemical_formula_weight 496.02
_chemical_name_systematic
; 
 ? 
;
_space_group_IT_number 9
_symmetry_cell_setting monoclinic
_symmetry_space_group_name_Hall 'C -2yc'
_symmetry_space_group_name_H-M 'C 1 c 1'
_atom_sites_solution_hydrogens geom
_atom_sites_solution_primary direct
_atom_sites_solution_secondary difmap
_audit_creation_method SHELXL-97
_cell_angle_alpha 90.0000(10)
_cell_angle_beta 104.284(2)
_cell_angle_gamma 90.0000(10)
_cell_formula_units_Z 4
_cell_length_a 9.3793(3)
_cell_length_b 15.4229(6)
_cell_length_c 14.3681(6)
_cell_measurement_reflns_used 4596
_cell_measurement_temperature 173(2)
_cell_measurement_theta_max 30.034
_cell_measurement_theta_min 0.998
_cell_volume 2014.18(13)
_computing_cell_refinement 'Denzo (Nonius B.V., 1998)'
_computing_data_collection 'Collect (Nonius B.V., 1998)'
_computing_data_reduction 'Denzo (Nonius B.V., 1998)'
_computing_molecular_graphics 'ATOMS (Dowty, 1999)'
_computing_publication_material 'SHELXL-97 (Sheldrick, 1997)'
_computing_structure_refinement 'SHELXL-97 (Sheldrick, 1997)'
_computing_structure_solution Direct_methods_(SIR,_Burla_et_al.,_1989)
_diffrn_ambient_temperature 173(2)
_diffrn_measured_fraction_theta_full 0.994
_diffrn_measured_fraction_theta_max 0.994
_diffrn_measurement_device_type KappaCCD
_diffrn_measurement_method '\p scans'
_diffrn_radiation_source 'fine-focus sealed tube'
_diffrn_radiation_type MoK\a
_diffrn_radiation_wavelength 0.71073
_diffrn_reflns_av_R_equivalents 0.0621
_diffrn_reflns_av_sigmaI/netI 0.0756
_diffrn_reflns_limit_h_max 12
_diffrn_reflns_limit_h_min -13
_diffrn_reflns_limit_k_max 19
_diffrn_reflns_limit_k_min -21
_diffrn_reflns_limit_l_max 20
_diffrn_reflns_limit_l_min -17
_diffrn_reflns_number 6290
_diffrn_reflns_theta_full 30.00
_diffrn_reflns_theta_max 30.00
_diffrn_reflns_theta_min 2.60
_exptl_absorpt_coefficient_mu 3.007
_exptl_absorpt_correction_type none
_exptl_crystal_colour yellow
_exptl_crystal_density_diffrn 1.636
_exptl_crystal_density_method 'not measured'
_exptl_crystal_description prism
_exptl_crystal_F_000 992
_exptl_crystal_size_max 0.1
_exptl_crystal_size_mid 0.09
_exptl_crystal_size_min 0.08
_refine_diff_density_max 0.727
_refine_diff_density_min -0.701
_refine_diff_density_rms 0.090
_refine_ls_abs_structure_details 'Flack H D (1983), Acta Cryst. A39, 876-881'
_refine_ls_abs_structure_Flack 0.007(10)
_refine_ls_extinction_method none
_refine_ls_goodness_of_fit_ref 1.046
_refine_ls_hydrogen_treatment mixed
_refine_ls_matrix_type full
_refine_ls_number_parameters 235
_refine_ls_number_reflns 3808
_refine_ls_number_restraints 2
_refine_ls_restrained_S_all 1.046
_refine_ls_R_factor_all 0.0516
_refine_ls_R_factor_gt 0.0428
_refine_ls_shift/su_max 0.029
_refine_ls_shift/su_mean 0.001
_refine_ls_structure_factor_coef Fsqd
_refine_ls_weighting_details 'calc w=1/[\s^2^(Fo^2^)+(0.0402P)^2^+0.8880P] where P=(Fo^2^+2Fc^2^)/3'
_refine_ls_weighting_scheme calc
_refine_ls_wR_factor_gt 0.0989
_refine_ls_wR_factor_ref 0.1038
_reflns_number_gt 3339
_reflns_number_total 3808
_reflns_threshold_expression >2sigma(I)
_cod_data_source_file ic011104t_s3.cif
_cod_data_source_block L2Fe(II)Cl2
_cod_original_sg_symbol_H-M 'C c'
_cod_database_code 4318659

loop_
_symmetry_equiv_pos_as_xyz
'x, y, z'
'x, -y, z+1/2'
'x+1/2, y+1/2, z'
'x+1/2, -y+1/2, z+1/2'

loop_
_atom_site_label
_atom_site_type_symbol
_atom_site_fract_x
_atom_site_fract_y
_atom_site_fract_z
_atom_site_U_iso_or_equiv
_atom_site_adp_type
_atom_site_occupancy
_atom_site_symmetry_multiplicity
_atom_site_calc_flag
_atom_site_refinement_flags
_atom_site_disorder_assembly
_atom_site_disorder_group
Fe1 Fe 0.26022(5) 0.21045(4) 0.25316(4) 0.02411(14) Uani 1 1 d . . .
Br1 Br 0.04209(7) 0.14402(4) 0.42018(4) 0.05509(19) Uani 1 1 d . . .
Cl1 Cl 0.09693(11) 0.30628(8) 0.14509(8) 0.0307(2) Uani 1 1 d . . .
Cl2 Cl 0.31503(13) 0.30340(8) 0.38782(8) 0.0350(3) Uani 1 1 d . . .
N3 N 0.4690(4) 0.2426(3) 0.2102(3) 0.0356(9) Uani 1 1 d . . .
N1 N 0.2678(4) 0.1177(3) 0.1289(3) 0.0313(8) Uani 1 1 d . . .
N2 N 0.3880(4) 0.1016(3) 0.3246(3) 0.0284(8) Uani 1 1 d . . .
N4 N 0.0651(4) 0.1110(3) 0.2362(3) 0.0303(8) Uani 1 1 d . . .
C8 C 0.4219(5) 0.0377(3) 0.2712(3) 0.0296(9) Uani 1 1 d . . .
C13 C 0.3411(6) 0.1679(4) 0.0663(3) 0.0431(13) Uani 1 1 d . . .
C14 C 0.4802(6) 0.2082(4) 0.1266(4) 0.0417(12) Uani 1 1 d . . .
C12 C 0.4524(5) 0.1009(3) 0.4204(3) 0.0320(10) Uani 1 1 d . . .
C5 C 0.0320(5) 0.0687(3) 0.1513(4) 0.0354(10) Uani 1 1 d . . .
C6 C 0.1133(6) 0.0988(4) 0.0799(3) 0.0382(12) Uani 1 1 d . . .
C4 C -0.0697(6) 0.0015(4) 0.1327(4) 0.0491(14) Uani 1 1 d . . .
C7 C 0.3492(6) 0.0371(4) 0.1649(4) 0.0417(12) Uani 1 1 d . . .
C15 C 0.6105(7) 0.2112(4) 0.0973(5) 0.0538(16) Uani 1 1 d . . .
C9 C 0.5187(6) -0.0284(3) 0.3107(4) 0.0384(11) Uani 1 1 d . . .
C11 C 0.5493(6) 0.0383(4) 0.4640(4) 0.0397(12) Uani 1 1 d . . .
C3 C -0.1372(7) -0.0240(4) 0.2031(5) 0.0598(17) Uani 1 1 d . . .
C1 C -0.0059(6) 0.0856(4) 0.3013(4) 0.0403(12) Uani 1 1 d . . .
C10 C 0.5846(6) -0.0274(4) 0.4082(4) 0.0430(13) Uani 1 1 d . . .
C16 C 0.7301(7) 0.2510(5) 0.1543(6) 0.066(2) Uani 1 1 d . . .
C2 C -0.1061(6) 0.0189(5) 0.2897(5) 0.0536(16) Uani 1 1 d . . .
C18 C 0.5860(6) 0.2807(4) 0.2672(5) 0.0479(14) Uani 1 1 d . . .
C17 C 0.7197(6) 0.2865(5) 0.2396(6) 0.064(2) Uani 1 1 d . . .
H1 H -0.1522 0.0025 0.3383 0.073 Uiso 1 1 d . . .
H2 H -0.2042 -0.0708 0.1910 0.081 Uiso 1 1 d . . .
H3 H -0.0897 -0.0273 0.0719 0.064 Uiso 1 1 d . . .
H4 H 0.1123 0.0546 0.0322 0.049 Uiso 1 1 d . . .
H5 H 0.0697 0.1497 0.0479 0.049 Uiso 1 1 d . . .
H6 H 0.4264 0.0299 0.1301 0.055 Uiso 1 1 d . . .
H7 H 0.2851 -0.0105 0.1496 0.055 Uiso 1 1 d . . .
H8 H 0.5396 -0.0735 0.2686 0.052 Uiso 1 1 d . . .
H9 H 0.6545 -0.0717 0.4354 0.056 Uiso 1 1 d . . .
H10 H 0.5943 0.0398 0.5313 0.051 Uiso 1 1 d . . .
H11 H 0.4281 0.1471 0.4583 0.042 Uiso 1 1 d . . .
H12 H 0.2805 0.2131 0.0344 0.053 Uiso 1 1 d . . .
H13 H 0.3681 0.1312 0.0194 0.053 Uiso 1 1 d . . .
H14 H 0.6202 0.1863 0.0368 0.070 Uiso 1 1 d . . .
H15 H 0.8235 0.2519 0.1361 0.089 Uiso 1 1 d . . .
H16 H 0.8032 0.3148 0.2805 0.081 Uiso 1 1 d . . .
H17 H 0.5784 0.3074 0.3258 0.064 Uiso 1 1 d . . .

loop_
_atom_site_aniso_label
_atom_site_aniso_U_11
_atom_site_aniso_U_22
_atom_site_aniso_U_33
_atom_site_aniso_U_23
_atom_site_aniso_U_13
_atom_site_aniso_U_12
Fe1 0.0237(3) 0.0258(3) 0.0219(3) -0.0040(3) 0.0036(2) -0.0012(3)
Br1 0.0658(4) 0.0682(4) 0.0378(3) -0.0016(3) 0.0251(3) -0.0165(3)
Cl1 0.0285(5) 0.0327(6) 0.0272(5) 0.0006(5) -0.0002(4) -0.0041(5)
Cl2 0.0426(6) 0.0306(6) 0.0271(5) -0.0077(5) -0.0004(4) 0.0054(5)
N3 0.0275(19) 0.044(2) 0.036(2) -0.001(2) 0.0081(16) -0.0065(19)
N1 0.0299(19) 0.038(2) 0.0262(18) -0.0075(17) 0.0076(15) 0.0006(18)
N2 0.0276(17) 0.030(2) 0.0253(17) -0.0048(15) 0.0027(15) 0.0009(17)
N4 0.0312(19) 0.029(2) 0.0314(19) -0.0001(16) 0.0085(16) -0.0054(18)
C8 0.029(2) 0.030(2) 0.032(2) -0.0055(19) 0.0099(18) -0.004(2)
C13 0.042(3) 0.063(4) 0.030(2) -0.005(3) 0.020(2) 0.002(3)
C14 0.035(3) 0.049(3) 0.045(3) 0.007(2) 0.017(2) 0.001(3)
C12 0.035(2) 0.035(3) 0.025(2) -0.0028(19) 0.0059(18) 0.006(2)
C5 0.034(2) 0.034(3) 0.035(2) -0.007(2) 0.0010(19) -0.005(2)
C6 0.040(3) 0.044(3) 0.025(2) -0.012(2) -0.0019(19) -0.004(2)
C4 0.040(3) 0.040(3) 0.059(4) -0.011(3) -0.002(3) -0.010(3)
C7 0.050(3) 0.036(3) 0.036(3) -0.015(2) 0.005(2) 0.004(3)
C15 0.048(3) 0.059(4) 0.066(4) 0.008(3) 0.036(3) 0.005(3)
C9 0.042(3) 0.027(2) 0.051(3) -0.004(2) 0.021(2) 0.006(2)
C11 0.039(3) 0.043(3) 0.038(3) 0.002(2) 0.010(2) 0.008(3)
C3 0.045(3) 0.049(4) 0.078(4) 0.007(4) 0.001(3) -0.024(3)
C1 0.037(2) 0.043(3) 0.039(3) 0.003(2) 0.005(2) -0.006(2)
C10 0.049(3) 0.032(3) 0.050(3) 0.008(2) 0.016(3) 0.012(2)
C16 0.033(3) 0.067(5) 0.107(6) 0.018(4) 0.035(3) -0.001(3)
C2 0.040(3) 0.054(4) 0.066(4) 0.012(3) 0.012(3) -0.021(3)
C18 0.029(2) 0.051(3) 0.060(4) 0.005(3) 0.004(2) -0.007(3)
C17 0.025(3) 0.068(5) 0.093(6) 0.013(4) 0.004(3) -0.007(3)

loop_
_atom_type_symbol
_atom_type_description
_atom_type_scat_dispersion_real
_atom_type_scat_dispersion_imag
_atom_type_scat_source
Br Br -0.2901 2.4595 'International Tables Vol C Tables 4.2.6.8 and 6.1.1.4'
Fe Fe 0.3463 0.8444 'International Tables Vol C Tables 4.2.6.8 and 6.1.1.4'
Cl Cl 0.1484 0.1585 'International Tables Vol C Tables 4.2.6.8 and 6.1.1.4'
N N 0.0061 0.0033 'International Tables Vol C Tables 4.2.6.8 and 6.1.1.4'
C C 0.0033 0.0016 'International Tables Vol C Tables 4.2.6.8 and 6.1.1.4'
H H 0.0000 0.0000 'International Tables Vol C Tables 4.2.6.8 and 6.1.1.4'

loop_
_geom_angle_atom_site_label_1
_geom_angle_atom_site_label_2
_geom_angle_atom_site_label_3
_geom_angle
_geom_angle_site_symmetry_1
_geom_angle_site_symmetry_3
_geom_angle_publ_flag
N2 Fe1 N3 83.32(16) . . ?
N2 Fe1 N1 76.53(14) . . ?
N3 Fe1 N1 74.25(15) . . ?
N2 Fe1 N4 82.49(14) . . ?
N3 Fe1 N4 145.36(15) . . ?
N1 Fe1 N4 71.77(13) . . ?
N2 Fe1 Cl2 95.69(10) . . ?
N3 Fe1 Cl2 93.60(11) . . ?
N1 Fe1 Cl2 166.11(10) . . ?
N4 Fe1 Cl2 119.13(10) . . ?
N2 Fe1 Cl1 166.51(10) . . ?
N3 Fe1 Cl1 98.42(12) . . ?
N1 Fe1 Cl1 91.00(11) . . ?
N4 Fe1 Cl1 88.77(10) . . ?
Cl2 Fe1 Cl1 97.55(5) . . ?
C18 N3 C14 119.4(4) . . ?
C18 N3 Fe1 124.7(4) . . ?
C14 N3 Fe1 115.1(3) . . ?
C6 N1 C13 111.3(4) . . ?
C6 N1 C7 111.2(4) . . ?
C13 N1 C7 112.0(4) . . ?
C6 N1 Fe1 106.2(3) . . ?
C13 N1 Fe1 104.7(3) . . ?
C7 N1 Fe1 111.2(3) . . ?
C8 N2 C12 117.9(4) . . ?
C8 N2 Fe1 118.8(3) . . ?
C12 N2 Fe1 122.7(3) . . ?
C1 N4 C5 116.6(4) . . ?
C1 N4 Fe1 129.0(3) . . ?
C5 N4 Fe1 114.1(3) . . ?
N2 C8 C9 122.1(4) . . ?
N2 C8 C7 118.3(4) . . ?
C9 C8 C7 119.6(4) . . ?
N1 C13 C14 109.4(4) . . ?
N3 C14 C15 121.8(6) . . ?
N3 C14 C13 115.4(4) . . ?
C15 C14 C13 122.7(5) . . ?
N2 C12 C11 123.2(4) . . ?
N4 C5 C4 122.0(5) . . ?
N4 C5 C6 115.2(4) . . ?
C4 C5 C6 122.8(5) . . ?
N1 C6 C5 109.9(4) . . ?
C3 C4 C5 119.3(5) . . ?
N1 C7 C8 114.3(4) . . ?
C16 C15 C14 119.3(6) . . ?
C10 C9 C8 119.2(5) . . ?
C12 C11 C10 118.6(5) . . ?
C2 C3 C4 119.6(5) . . ?
N4 C1 C2 125.4(5) . . ?
N4 C1 Br1 116.5(4) . . ?
C2 C1 Br1 118.0(4) . . ?
C11 C10 C9 118.9(5) . . ?
C15 C16 C17 119.3(5) . . ?
C3 C2 C1 117.1(5) . . ?
N3 C18 C17 120.7(6) . . ?
C16 C17 C18 119.5(6) . . ?

loop_
_geom_bond_atom_site_label_1
_geom_bond_atom_site_label_2
_geom_bond_distance
_geom_bond_site_symmetry_2
_geom_bond_publ_flag
Fe1 N2 2.169(4) . ?
Fe1 N3 2.249(4) . ?
Fe1 N1 2.302(4) . ?
Fe1 N4 2.354(4) . ?
Fe1 Cl2 2.3604(12) . ?
Fe1 Cl1 2.4016(12) . ?
Br1 C1 1.885(5) . ?
N3 C18 1.333(7) . ?
N3 C14 1.341(7) . ?
N1 C6 1.475(6) . ?
N1 C13 1.478(7) . ?
N1 C7 1.485(7) . ?
N2 C8 1.334(6) . ?
N2 C12 1.360(6) . ?
N4 C1 1.333(6) . ?
N4 C5 1.351(6) . ?
C8 C9 1.389(7) . ?
C8 C7 1.512(7) . ?
C13 C14 1.510(8) . ?
C14 C15 1.388(7) . ?
C12 C11 1.369(7) . ?
C5 C4 1.388(7) . ?
C5 C6 1.496(7) . ?
C4 C3 1.378(9) . ?
C15 C16 1.361(10) . ?
C9 C10 1.385(8) . ?
C11 C10 1.382(8) . ?
C3 C2 1.375(9) . ?
C1 C2 1.376(8) . ?
C16 C17 1.367(10) . ?
C18 C17 1.410(8) . ?
